data_4077061
loop_
_publ_author_name
'Liu, Sheng Hua'
'Ng, Sze Ming'
'Wen, Ting Bin'
'Zhou, Zhong Yuan'
'Lin, Zhenyang'
'Lau, Chak Po'
'Jia, Guochen'

_publ_section_title
;
 Synthesis and Protonation of [RuH(NBD)(2,6-(Ph2PCH2)2C6H3)]
;
_journal_issue 20
_journal_name_full Organometallics
_journal_page_first 4281
_journal_paper_doi 10.1021/om020521q
_journal_volume 21
_journal_year 2002
_chemical_formula_sum 'C52 H45 O2 P3 Ru'
_chemical_formula_weight 895.86
_chemical_name_systematic
; 
 ? 
;
_space_group_IT_number 2
_symmetry_cell_setting triclinic
_symmetry_space_group_name_Hall '-P 1'
_symmetry_space_group_name_H-M 'P -1'
_atom_sites_solution_hydrogens geom
_atom_sites_solution_primary direct
_atom_sites_solution_secondary difmap
_audit_creation_method SHELXL-97
_cell_angle_alpha 89.891(3)
_cell_angle_beta 78.283(3)
_cell_angle_gamma 71.252(3)
_cell_formula_units_Z 2
_cell_length_a 10.6517(16)
_cell_length_b 11.0510(16)
_cell_length_c 19.997(3)
_cell_measurement_reflns_used CCD
_cell_measurement_temperature 293(2)
_cell_measurement_theta_max 27
_cell_measurement_theta_min 1
_cell_volume 2177.4(6)
_computing_cell_refinement 'BRUKER SMART'
_computing_data_collection 'BRUKER SMART'
_computing_data_reduction SHELXTL
_computing_molecular_graphics SHELXTL
_computing_publication_material SHELXTL
_computing_structure_refinement 'SHELXL-97 (Sheldrick, 1997)'
_computing_structure_solution 'SHELXS-97 (Sheldrick, 1990)'
_diffrn_ambient_temperature 293(2)
_diffrn_measured_fraction_theta_full 0.986
_diffrn_measured_fraction_theta_max 0.986
_diffrn_measurement_device_type 'Bruker Smart CCD Area detector'
_diffrn_measurement_method ?\w
_diffrn_radiation_monochromator graphite
_diffrn_radiation_source 'fine-focus sealed tube'
_diffrn_radiation_type MoK\a
_diffrn_radiation_wavelength 0.71073
_diffrn_reflns_av_R_equivalents 0.0185
_diffrn_reflns_av_sigmaI/netI 0.0407
_diffrn_reflns_limit_h_max 13
_diffrn_reflns_limit_h_min -7
_diffrn_reflns_limit_k_max 14
_diffrn_reflns_limit_k_min -13
_diffrn_reflns_limit_l_max 25
_diffrn_reflns_limit_l_min -24
_diffrn_reflns_number 14787
_diffrn_reflns_theta_full 27.52
_diffrn_reflns_theta_max 27.52
_diffrn_reflns_theta_min 1.95
_exptl_absorpt_coefficient_mu 0.511
_exptl_absorpt_correction_T_max 1.0000
_exptl_absorpt_correction_T_min 0.8702
_exptl_absorpt_correction_type 'Empirical based on SADABS'
_exptl_absorpt_process_details SADABS
_exptl_crystal_colour yellow
_exptl_crystal_density_diffrn 1.366
_exptl_crystal_density_method 'not measured'
_exptl_crystal_description block-shaped
_exptl_crystal_F_000 924
_exptl_crystal_size_max 0.28
_exptl_crystal_size_mid 0.24
_exptl_crystal_size_min 0.20
_refine_diff_density_max 0.600
_refine_diff_density_min -0.328
_refine_diff_density_rms 0.057
_refine_ls_extinction_method none
_refine_ls_goodness_of_fit_ref 0.971
_refine_ls_hydrogen_treatment mixed
_refine_ls_matrix_type full
_refine_ls_number_parameters 523
_refine_ls_number_reflns 9874
_refine_ls_number_restraints 0
_refine_ls_restrained_S_all 0.971
_refine_ls_R_factor_all 0.0437
_refine_ls_R_factor_gt 0.0319
_refine_ls_shift/su_max 0.001
_refine_ls_shift/su_mean 0.000
_refine_ls_structure_factor_coef Fsqd
_refine_ls_weighting_details 'calc w=1/[\s^2^(Fo^2^)+(0.0427P)^2^+0.0000P] where P=(Fo^2^+2Fc^2^)/3'
_refine_ls_weighting_scheme calc
_refine_ls_wR_factor_gt 0.0743
_refine_ls_wR_factor_ref 0.0795
_reflns_number_gt 7955
_reflns_number_total 9874
_reflns_threshold_expression >2sigma(I)
_cod_data_source_file om020521q.cif
_cod_data_source_block '[Ru(OAc)(PPh3)(PCP)]'
_cod_depositor_comments
;
The following automatic conversions were performed:

'_symmetry_cell_setting' value 'Triclinic' changed to 'triclinic'
according to /home/saulius/struct/CIF-dictionaries/cif_core.dic
dictionary named 'cif_core.dic' version 2.4.1 from 2010-06-29.

Automatic conversion script
Id: cif_fix_values 1715 2011-07-08 13:25:40Z adriana 
;
_cod_original_cell_volume 2177.5(6)
_cod_original_sg_symbol_H-M P-1
_cod_database_code 4077061

loop_
_symmetry_equiv_pos_as_xyz
'x, y, z'
'-x, -y, -z'

loop_
_atom_site_label
_atom_site_type_symbol
_atom_site_fract_x
_atom_site_fract_y
_atom_site_fract_z
_atom_site_U_iso_or_equiv
_atom_site_adp_type
_atom_site_occupancy
_atom_site_symmetry_multiplicity
_atom_site_calc_flag
_atom_site_refinement_flags
Ru1 Ru 0.232221(17) 0.550823(15) 0.241387(8) 0.02832(6) Uani 1 1 d .
P1 P 0.15120(6) 0.52825(5) 0.14408(3) 0.03536(13) Uani 1 1 d .
P2 P 0.29812(5) 0.50566(5) 0.34460(3) 0.03004(12) Uani 1 1 d .
P3 P 0.09223(5) 0.75566(5) 0.27489(3) 0.03112(12) Uani 1 1 d .
O1 O 0.39129(16) 0.37172(14) 0.20273(7) 0.0413(4) Uani 1 1 d .
O2 O 0.44396(16) 0.54542(16) 0.18025(8) 0.0486(4) Uani 1 1 d .
C1 C 0.0801(2) 0.48478(18) 0.28845(10) 0.0321(4) Uani 1 1 d .
C2 C -0.0061(2) 0.4509(2) 0.25175(11) 0.0385(5) Uani 1 1 d .
C3 C -0.1074(3) 0.4043(3) 0.28441(13) 0.0521(6) Uani 1 1 d .
H3A H -0.1627 0.3836 0.2591 0.063 Uiso 1 1 calc R
C4 C -0.1276(3) 0.3879(3) 0.35367(13) 0.0577(7) Uani 1 1 d .
H4A H -0.1963 0.3573 0.3750 0.069 Uiso 1 1 calc R
C5 C -0.0444(2) 0.4177(2) 0.39086(12) 0.0440(5) Uani 1 1 d .
H5A H -0.0566 0.4058 0.4375 0.053 Uiso 1 1 calc R
C6 C 0.0573(2) 0.46510(19) 0.35963(10) 0.0328(4) Uani 1 1 d .
C7 C 0.0074(3) 0.4700(2) 0.17591(11) 0.0471(6) Uani 1 1 d .
H7A H -0.0757 0.5316 0.1680 0.057 Uiso 1 1 calc R
H7B H 0.0219 0.3896 0.1512 0.057 Uiso 1 1 calc R
C8 C 0.1445(2) 0.49909(19) 0.40326(10) 0.0333(4) Uani 1 1 d .
H8A H 0.1678 0.4347 0.4358 0.040 Uiso 1 1 calc R
H8B H 0.0958 0.5813 0.4284 0.040 Uiso 1 1 calc R
C9 C 0.4760(2) 0.4253(2) 0.17527(11) 0.0463(6) Uani 1 1 d .
C10 C 0.6144(3) 0.3440(3) 0.13601(16) 0.0805(10) Uani 1 1 d .
H10A H 0.6753 0.3928 0.1312 0.121 Uiso 1 1 calc R
H10B H 0.6076 0.3178 0.0915 0.121 Uiso 1 1 calc R
H10C H 0.6483 0.2696 0.1604 0.121 Uiso 1 1 calc R
C11 C 0.0957(2) 0.6516(2) 0.08528(11) 0.0408(5) Uani 1 1 d .
C12 C -0.0049(3) 0.6543(3) 0.04998(13) 0.0562(7) Uani 1 1 d .
H12A H -0.0530 0.5972 0.0590 0.067 Uiso 1 1 calc R
C13 C -0.0330(3) 0.7429(3) 0.00104(14) 0.0723(9) Uani 1 1 d .
H13A H -0.1013 0.7456 -0.0220 0.087 Uiso 1 1 calc R
C14 C 0.0383(4) 0.8259(3) -0.01352(14) 0.0716(9) Uani 1 1 d .
H14A H 0.0189 0.8844 -0.0466 0.086 Uiso 1 1 calc R
C15 C 0.1384(3) 0.8230(2) 0.02054(14) 0.0642(8) Uani 1 1 d .
H15A H 0.1876 0.8790 0.0102 0.077 Uiso 1 1 calc R
C16 C 0.1669(3) 0.7368(2) 0.07052(12) 0.0483(6) Uani 1 1 d .
H16A H 0.2339 0.7363 0.0941 0.058 Uiso 1 1 calc R
C21 C 0.2682(3) 0.3995(2) 0.08103(11) 0.0439(5) Uani 1 1 d .
C22 C 0.3387(3) 0.4243(3) 0.01887(13) 0.0622(7) Uani 1 1 d .
H22A H 0.3240 0.5086 0.0075 0.075 Uiso 1 1 calc R
C23 C 0.4301(4) 0.3261(3) -0.02631(15) 0.0843(10) Uani 1 1 d .
H23A H 0.4752 0.3446 -0.0679 0.101 Uiso 1 1 calc R
C24 C 0.4541(4) 0.2024(3) -0.01006(17) 0.0953(12) Uani 1 1 d .
H24A H 0.5162 0.1364 -0.0403 0.114 Uiso 1 1 calc R
C25 C 0.3861(4) 0.1751(3) 0.05135(17) 0.0879(11) Uani 1 1 d .
H25A H 0.4019 0.0904 0.0623 0.105 Uiso 1 1 calc R
C26 C 0.2947(3) 0.2729(2) 0.09671(14) 0.0620(8) Uani 1 1 d .
H26A H 0.2505 0.2535 0.1383 0.074 Uiso 1 1 calc R
C31 C 0.4203(2) 0.34505(19) 0.34480(10) 0.0329(4) Uani 1 1 d .
C32 C 0.5594(2) 0.3234(2) 0.32317(12) 0.0435(5) Uani 1 1 d .
H32A H 0.5897 0.3918 0.3104 0.052 Uiso 1 1 calc R
C33 C 0.6525(3) 0.2026(2) 0.32044(14) 0.0555(7) Uani 1 1 d .
H33A H 0.7446 0.1900 0.3057 0.067 Uiso 1 1 calc R
C34 C 0.6094(3) 0.1006(2) 0.33947(15) 0.0618(7) Uani 1 1 d .
H34A H 0.6721 0.0189 0.3378 0.074 Uiso 1 1 calc R
C35 C 0.4732(3) 0.1201(2) 0.36089(16) 0.0645(8) Uani 1 1 d .
H35A H 0.4439 0.0513 0.3742 0.077 Uiso 1 1 calc R
C36 C 0.3794(3) 0.2403(2) 0.36288(13) 0.0504(6) Uani 1 1 d .
H36A H 0.2874 0.2513 0.3766 0.060 Uiso 1 1 calc R
C41 C 0.3734(2) 0.60179(19) 0.38779(10) 0.0345(5) Uani 1 1 d .
C42 C 0.3608(3) 0.6087(2) 0.45801(12) 0.0502(6) Uani 1 1 d .
H42A H 0.3159 0.5605 0.4852 0.060 Uiso 1 1 calc R
C43 C 0.4154(3) 0.6878(3) 0.48790(15) 0.0700(8) Uani 1 1 d .
H43A H 0.4058 0.6934 0.5352 0.084 Uiso 1 1 calc R
C44 C 0.4837(3) 0.7581(3) 0.44775(17) 0.0777(9) Uani 1 1 d .
H44A H 0.5187 0.8121 0.4680 0.093 Uiso 1 1 calc R
C45 C 0.4998(3) 0.7486(3) 0.37843(16) 0.0647(8) Uani 1 1 d .
H45A H 0.5478 0.7945 0.3514 0.078 Uiso 1 1 calc R
C46 C 0.4448(2) 0.6706(2) 0.34799(13) 0.0468(6) Uani 1 1 d .
H46A H 0.4561 0.6645 0.3006 0.056 Uiso 1 1 calc R
C51 C 0.0108(2) 0.79662(19) 0.36674(10) 0.0349(5) Uani 1 1 d .
C52 C -0.1157(2) 0.7875(2) 0.39568(12) 0.0468(6) Uani 1 1 d .
H52A H -0.1662 0.7656 0.3678 0.056 Uiso 1 1 calc R
C53 C -0.1673(3) 0.8107(3) 0.46558(13) 0.0624(7) Uani 1 1 d .
H53A H -0.2527 0.8054 0.4839 0.075 Uiso 1 1 calc R
C54 C -0.0941(3) 0.8414(3) 0.50817(13) 0.0592(7) Uani 1 1 d .
H54A H -0.1291 0.8558 0.5551 0.071 Uiso 1 1 calc R
C55 C 0.0308(3) 0.8504(2) 0.48072(12) 0.0503(6) Uani 1 1 d .
H55A H 0.0811 0.8708 0.5092 0.060 Uiso 1 1 calc R
C56 C 0.0831(2) 0.82930(19) 0.41064(11) 0.0415(5) Uani 1 1 d .
H56A H 0.1676 0.8371 0.3927 0.050 Uiso 1 1 calc R
C61 C 0.1745(2) 0.8793(2) 0.25944(11) 0.0374(5) Uani 1 1 d .
C62 C 0.1131(3) 1.0044(2) 0.28906(13) 0.0505(6) Uani 1 1 d .
H62A H 0.0277 1.0272 0.3179 0.061 Uiso 1 1 calc R
C63 C 0.1787(3) 1.0951(2) 0.27583(15) 0.0631(8) Uani 1 1 d .
H63A H 0.1371 1.1782 0.2956 0.076 Uiso 1 1 calc R
C64 C 0.3061(3) 1.0611(3) 0.23318(15) 0.0621(8) Uani 1 1 d .
H64A H 0.3512 1.1210 0.2251 0.075 Uiso 1 1 calc R
C65 C 0.3661(3) 0.9396(3) 0.20287(14) 0.0562(7) Uani 1 1 d .
H65A H 0.4506 0.9181 0.1732 0.067 Uiso 1 1 calc R
C66 C 0.3020(2) 0.8479(2) 0.21591(12) 0.0430(5) Uani 1 1 d .
H66A H 0.3444 0.7653 0.1955 0.052 Uiso 1 1 calc R
C71 C -0.0552(2) 0.8238(2) 0.23406(11) 0.0381(5) Uani 1 1 d .
C72 C -0.1535(2) 0.7649(2) 0.23884(12) 0.0478(6) Uani 1 1 d .
H72A H -0.1476 0.6939 0.2646 0.057 Uiso 1 1 calc R
C73 C -0.2603(3) 0.8103(3) 0.20578(14) 0.0630(7) Uani 1 1 d .
H73A H -0.3258 0.7702 0.2097 0.076 Uiso 1 1 calc R
C74 C -0.2695(3) 0.9153(3) 0.16701(15) 0.0727(9) Uani 1 1 d .
H74A H -0.3410 0.9457 0.1447 0.087 Uiso 1 1 calc R
C75 C -0.1736(3) 0.9740(3) 0.16146(15) 0.0670(8) Uani 1 1 d .
H75A H -0.1799 1.0447 0.1354 0.080 Uiso 1 1 calc R
C76 C -0.0666(2) 0.9287(2) 0.19456(12) 0.0486(6) Uani 1 1 d .
H76A H -0.0015 0.9693 0.1902 0.058 Uiso 1 1 calc R

loop_
_atom_site_aniso_label
_atom_site_aniso_U_11
_atom_site_aniso_U_22
_atom_site_aniso_U_33
_atom_site_aniso_U_23
_atom_site_aniso_U_13
_atom_site_aniso_U_12
Ru1 0.03040(9) 0.02727(9) 0.02543(9) 0.00239(6) -0.00292(6) -0.00878(7)
P1 0.0437(3) 0.0350(3) 0.0271(3) 0.0029(2) -0.0077(2) -0.0124(3)
P2 0.0317(3) 0.0302(3) 0.0278(3) 0.0024(2) -0.0052(2) -0.0102(2)
P3 0.0298(3) 0.0287(3) 0.0323(3) 0.0024(2) -0.0035(2) -0.0081(2)
O1 0.0489(10) 0.0352(8) 0.0301(8) -0.0001(6) -0.0069(7) -0.0015(7)
O2 0.0402(9) 0.0501(10) 0.0469(10) 0.0072(8) 0.0035(7) -0.0110(8)
C1 0.0333(11) 0.0280(10) 0.0350(11) 0.0029(8) -0.0071(9) -0.0099(9)
C2 0.0434(13) 0.0382(12) 0.0369(12) 0.0029(9) -0.0071(10) -0.0185(10)
C3 0.0524(15) 0.0691(17) 0.0497(15) 0.0067(12) -0.0146(12) -0.0377(14)
C4 0.0557(16) 0.0804(19) 0.0517(15) 0.0120(13) -0.0053(13) -0.0461(16)
C5 0.0451(14) 0.0527(14) 0.0359(12) 0.0071(10) -0.0006(10) -0.0234(12)
C6 0.0337(11) 0.0312(10) 0.0323(11) 0.0028(8) -0.0038(9) -0.0109(9)
C7 0.0562(15) 0.0580(15) 0.0383(13) 0.0060(11) -0.0160(11) -0.0305(13)
C8 0.0375(12) 0.0332(11) 0.0286(10) 0.0045(8) -0.0057(9) -0.0116(9)
C9 0.0394(13) 0.0553(15) 0.0292(11) 0.0029(10) -0.0037(10) 0.0028(12)
C10 0.0554(18) 0.084(2) 0.0634(19) 0.0037(16) 0.0121(15) 0.0145(17)
C11 0.0480(14) 0.0378(12) 0.0305(11) -0.0001(9) -0.0068(10) -0.0070(11)
C12 0.0666(18) 0.0599(16) 0.0436(14) 0.0066(12) -0.0202(13) -0.0177(14)
C13 0.081(2) 0.080(2) 0.0498(17) 0.0138(15) -0.0324(16) -0.0067(19)
C14 0.089(2) 0.0597(18) 0.0460(16) 0.0178(13) -0.0105(16) 0.0001(17)
C15 0.083(2) 0.0470(15) 0.0479(15) 0.0095(12) 0.0047(15) -0.0122(15)
C16 0.0547(15) 0.0426(13) 0.0430(13) 0.0040(10) -0.0065(11) -0.0119(12)
C21 0.0574(15) 0.0378(12) 0.0327(12) -0.0021(9) -0.0116(11) -0.0092(11)
C22 0.077(2) 0.0481(15) 0.0449(15) 0.0011(12) 0.0031(14) -0.0082(15)
C23 0.105(3) 0.072(2) 0.0446(16) -0.0051(15) 0.0107(17) -0.002(2)
C24 0.133(3) 0.059(2) 0.058(2) -0.0194(16) -0.007(2) 0.010(2)
C25 0.139(3) 0.0373(15) 0.071(2) -0.0067(14) -0.027(2) -0.0032(18)
C26 0.095(2) 0.0425(14) 0.0438(14) 0.0022(11) -0.0149(15) -0.0154(15)
C31 0.0387(12) 0.0318(10) 0.0282(10) 0.0034(8) -0.0106(9) -0.0095(9)
C32 0.0416(13) 0.0393(12) 0.0476(14) 0.0011(10) -0.0095(11) -0.0108(11)
C33 0.0427(14) 0.0528(15) 0.0640(17) -0.0073(13) -0.0124(13) -0.0054(13)
C34 0.0642(19) 0.0368(14) 0.0724(19) -0.0032(12) -0.0237(15) 0.0055(13)
C35 0.073(2) 0.0331(13) 0.083(2) 0.0067(13) -0.0128(17) -0.0146(14)
C36 0.0502(15) 0.0380(13) 0.0614(16) 0.0033(11) -0.0075(13) -0.0152(12)
C41 0.0347(11) 0.0340(11) 0.0354(11) -0.0005(9) -0.0095(9) -0.0109(9)
C42 0.0555(16) 0.0595(15) 0.0385(13) 0.0014(11) -0.0123(12) -0.0213(13)
C43 0.084(2) 0.089(2) 0.0493(16) -0.0083(15) -0.0236(16) -0.039(2)
C44 0.077(2) 0.088(2) 0.085(2) -0.0192(18) -0.0271(19) -0.044(2)
C45 0.069(2) 0.0666(18) 0.074(2) 0.0026(15) -0.0147(16) -0.0430(16)
C46 0.0489(14) 0.0470(13) 0.0483(14) 0.0041(11) -0.0113(12) -0.0206(12)
C51 0.0371(12) 0.0274(10) 0.0342(11) 0.0016(8) -0.0018(9) -0.0058(9)
C52 0.0416(13) 0.0555(15) 0.0408(13) 0.0064(11) -0.0058(11) -0.0142(12)
C53 0.0480(16) 0.084(2) 0.0470(15) 0.0074(14) 0.0050(12) -0.0202(15)
C54 0.0714(19) 0.0609(17) 0.0352(13) 0.0007(12) 0.0027(13) -0.0168(15)
C55 0.0686(18) 0.0385(13) 0.0423(13) -0.0026(10) -0.0130(13) -0.0148(13)
C56 0.0462(14) 0.0319(11) 0.0440(13) 0.0014(9) -0.0072(11) -0.0109(10)
C61 0.0432(13) 0.0328(11) 0.0386(12) 0.0083(9) -0.0097(10) -0.0152(10)
C62 0.0576(16) 0.0369(13) 0.0525(15) 0.0017(11) -0.0051(12) -0.0133(12)
C63 0.098(2) 0.0369(14) 0.0627(18) 0.0076(12) -0.0224(17) -0.0299(16)
C64 0.087(2) 0.0627(18) 0.0629(18) 0.0254(14) -0.0300(17) -0.0512(18)
C65 0.0567(17) 0.0681(18) 0.0567(16) 0.0215(14) -0.0146(13) -0.0366(15)
C66 0.0436(13) 0.0437(13) 0.0429(13) 0.0081(10) -0.0079(11) -0.0167(11)
C71 0.0322(11) 0.0405(12) 0.0339(11) 0.0001(9) -0.0041(9) -0.0034(10)
C72 0.0418(14) 0.0537(15) 0.0453(14) 0.0024(11) -0.0085(11) -0.0127(12)
C73 0.0423(15) 0.091(2) 0.0581(17) 0.0060(15) -0.0121(13) -0.0236(15)
C74 0.0434(16) 0.108(3) 0.0623(19) 0.0266(18) -0.0210(14) -0.0131(17)
C75 0.0495(16) 0.079(2) 0.0586(17) 0.0262(15) -0.0112(14) -0.0023(15)
C76 0.0396(13) 0.0507(14) 0.0462(14) 0.0094(11) -0.0040(11) -0.0055(11)

loop_
_atom_type_symbol
_atom_type_description
_atom_type_scat_dispersion_real
_atom_type_scat_dispersion_imag
_atom_type_scat_source
C C 0.0033 0.0016 'International Tables Vol C Tables 4.2.6.8 and 6.1.1.4'
H H 0.0000 0.0000 'International Tables Vol C Tables 4.2.6.8 and 6.1.1.4'
O O 0.0106 0.0060 'International Tables Vol C Tables 4.2.6.8 and 6.1.1.4'
P P 0.1023 0.0942 'International Tables Vol C Tables 4.2.6.8 and 6.1.1.4'
Ru Ru -1.2594 0.8363 'International Tables Vol C Tables 4.2.6.8 and 6.1.1.4'

loop_
_geom_angle_atom_site_label_1
_geom_angle_atom_site_label_2
_geom_angle_atom_site_label_3
_geom_angle
C1 Ru1 O1 100.64(7)
C1 Ru1 P3 89.22(6)
O1 Ru1 P3 170.11(5)
C1 Ru1 P2 81.30(6)
O1 Ru1 P2 84.79(4)
P3 Ru1 P2 96.13(2)
C1 Ru1 O2 158.89(7)
O1 Ru1 O2 58.24(6)
P3 Ru1 O2 111.88(4)
P2 Ru1 O2 95.49(4)
C1 Ru1 P1 83.25(6)
O1 Ru1 P1 85.20(4)
P3 Ru1 P1 96.76(2)
P2 Ru1 P1 159.70(2)
O2 Ru1 P1 94.18(5)
C1 Ru1 C9 129.85(8)
O1 Ru1 C9 29.21(7)
P3 Ru1 C9 140.92(6)
P2 Ru1 C9 90.45(5)
O2 Ru1 C9 29.04(7)
P1 Ru1 C9 89.38(5)
C11 P1 C21 98.95(10)
C11 P1 C7 106.82(11)
C21 P1 C7 103.61(11)
C11 P1 Ru1 127.01(8)
C21 P1 Ru1 114.25(8)
C7 P1 Ru1 104.03(7)
C41 P2 C8 108.22(9)
C41 P2 C31 100.74(9)
C8 P2 C31 103.57(9)
C41 P2 Ru1 124.32(7)
C8 P2 Ru1 104.11(7)
C31 P2 Ru1 114.16(6)
C61 P3 C51 99.73(10)
C61 P3 C71 100.45(10)
C51 P3 C71 101.30(10)
C61 P3 Ru1 114.96(8)
C51 P3 Ru1 118.70(7)
C71 P3 Ru1 118.47(7)
C9 O1 Ru1 94.19(13)
C9 O2 Ru1 87.54(14)
C2 C1 C6 115.70(18)
C2 C1 Ru1 122.18(15)
C6 C1 Ru1 122.08(14)
C3 C2 C1 121.3(2)
C3 C2 C7 118.36(19)
C1 C2 C7 120.26(19)
C4 C3 C2 121.3(2)
C3 C4 C5 119.1(2)
C4 C5 C6 120.9(2)
C5 C6 C1 121.68(19)
C5 C6 C8 118.84(18)
C1 C6 C8 119.47(17)
C2 C7 P1 110.17(15)
C6 C8 P2 106.91(13)
O2 C9 O1 120.0(2)
O2 C9 C10 120.5(3)
O1 C9 C10 119.5(2)
O2 C9 Ru1 63.42(12)
O1 C9 Ru1 56.60(11)
C10 C9 Ru1 175.8(2)
C16 C11 C12 119.2(2)
C16 C11 P1 117.92(18)
C12 C11 P1 122.54(19)
C11 C12 C13 119.6(3)
C14 C13 C12 120.8(3)
C13 C14 C15 119.9(3)
C14 C15 C16 120.4(3)
C11 C16 C15 120.1(2)
C26 C21 C22 117.7(2)
C26 C21 P1 119.80(19)
C22 C21 P1 122.42(18)
C23 C22 C21 121.3(3)
C24 C23 C22 120.1(3)
C23 C24 C25 119.9(3)
C24 C25 C26 120.3(3)
C25 C26 C21 120.8(3)
C36 C31 C32 117.5(2)
C36 C31 P2 122.06(18)
C32 C31 P2 120.35(16)
C33 C32 C31 121.2(2)
C34 C33 C32 120.1(3)
C35 C34 C33 119.5(2)
C34 C35 C36 120.8(2)
C35 C36 C31 120.9(2)
C46 C41 C42 119.3(2)
C46 C41 P2 118.01(17)
C42 C41 P2 122.71(17)
C41 C42 C43 119.9(2)
C44 C43 C42 120.2(3)
C45 C44 C43 120.0(3)
C44 C45 C46 120.2(3)
C41 C46 C45 120.3(2)
C52 C51 C56 117.5(2)
C52 C51 P3 123.30(17)
C56 C51 P3 119.00(17)
C53 C52 C51 120.7(2)
C54 C53 C52 121.0(3)
C55 C54 C53 119.2(2)
C54 C55 C56 120.5(2)
C55 C56 C51 121.0(2)
C66 C61 C62 118.5(2)
C66 C61 P3 118.94(17)
C62 C61 P3 122.51(18)
C63 C62 C61 120.6(2)
C64 C63 C62 119.7(3)
C65 C64 C63 120.1(2)
C64 C65 C66 120.8(3)
C65 C66 C61 120.2(2)
C72 C71 C76 117.9(2)
C72 C71 P3 120.12(17)
C76 C71 P3 121.88(18)
C73 C72 C71 121.0(2)
C74 C73 C72 120.0(3)
C75 C74 C73 119.9(3)
C74 C75 C76 120.2(3)
C75 C76 C71 121.1(2)

loop_
_geom_bond_atom_site_label_1
_geom_bond_atom_site_label_2
_geom_bond_distance
Ru1 C1 2.045(2)
Ru1 O1 2.1688(15)
Ru1 P3 2.2862(6)
Ru1 P2 2.3154(6)
Ru1 O2 2.3192(16)
Ru1 P1 2.3271(6)
Ru1 C9 2.591(2)
P1 C11 1.830(2)
P1 C21 1.843(2)
P1 C7 1.844(2)
P2 C41 1.830(2)
P2 C8 1.832(2)
P2 C31 1.833(2)
P3 C61 1.841(2)
P3 C51 1.853(2)
P3 C71 1.859(2)
O1 C9 1.268(3)
O2 C9 1.259(3)
C1 C2 1.420(3)
C1 C6 1.423(3)
C2 C3 1.388(3)
C2 C7 1.515(3)
C3 C4 1.378(3)
C4 C5 1.379(3)
C5 C6 1.388(3)
C6 C8 1.523(3)
C9 C10 1.509(3)
C11 C16 1.384(3)
C11 C12 1.390(3)
C12 C13 1.390(3)
C13 C14 1.364(4)
C14 C15 1.370(4)
C15 C16 1.390(3)
C21 C26 1.384(3)
C21 C22 1.391(3)
C22 C23 1.382(4)
C23 C24 1.358(4)
C24 C25 1.379(5)
C25 C26 1.381(4)
C31 C36 1.385(3)
C31 C32 1.397(3)
C32 C33 1.377(3)
C33 C34 1.373(4)
C34 C35 1.372(4)
C35 C36 1.377(3)
C41 C46 1.383(3)
C41 C42 1.383(3)
C42 C43 1.389(3)
C43 C44 1.379(4)
C44 C45 1.362(4)
C45 C46 1.389(3)
C51 C52 1.389(3)
C51 C56 1.396(3)
C52 C53 1.386(3)
C53 C54 1.374(4)
C54 C55 1.368(4)
C55 C56 1.389(3)
C61 C66 1.394(3)
C61 C62 1.398(3)
C62 C63 1.392(3)
C63 C64 1.383(4)
C64 C65 1.369(4)
C65 C66 1.389(3)
C71 C72 1.388(3)
C71 C76 1.389(3)
C72 C73 1.386(3)
C73 C74 1.382(4)
C74 C75 1.362(4)
C75 C76 1.388(3)
